data_1531959
loop_
_publ_author_name
'Obbade, S.'
'Abraham, F.'
'Bekaert, E.'
'Yagoubi, S.'
'Dion, C.'
'Saadi, M.'

_publ_section_title
;
 Synthesis and crystal structure of new uranyl tungstates M2 (U O2) (W2
 O8) (M = Na, K), M2 (U O2)2 (W O5) O (M = K, Rb) and Na10 (U O2)8 (W5
 O20) O8
;
_journal_name_full 'Journal of Solid State Chemistry'
_journal_page_first 305
_journal_page_last 318
_journal_volume 172
_journal_year 2003
_chemical_formula_sum 'O10 Rb2 U2 W'
_chemical_name_systematic 'Rb2 (U O2)2 (W O5) O'
_space_group_IT_number 14
_symmetry_space_group_name_Hall '-P 2yn'
_symmetry_space_group_name_H-M 'P 1 21/n 1'
_cell_angle_alpha 90
_cell_angle_beta 104.59
_cell_angle_gamma 90
_cell_formula_units_Z 8
_cell_length_a 8.234
_cell_length_b 28.74
_cell_length_c 9.378
_cell_volume 2147.694
_citation_journal_id_ASTM JSSCBI
_cod_data_source_file Obbade_JSSCBI_2003_1537.cif
_cod_data_source_block O10Rb2U2W1
_cod_original_sg_symbol_Hall '-P 2ybc (x-z,y,z)'
_cod_original_formula_sum 'O10 Rb2 U2 W1'
_cod_database_code 1531959

loop_
_symmetry_equiv_pos_as_xyz
x,y,z
-x+1/2,y+1/2,-z+1/2
-x,-y,-z
x-1/2,-y-1/2,z-1/2

loop_
_atom_site_label
_atom_site_type_symbol
_atom_site_fract_x
_atom_site_fract_y
_atom_site_fract_z
_atom_site_occupancy
_atom_site_U_iso_or_equiv
U1 U+6 0.4712 0.0673 0.9701 1 0.0
O3 O-2 0.834 0.177 0.132 1 0.0
O20 O-2 0.944 0.0555 0.376 1 0.0
O17 O-2 0.102 0.1814 0.645 1 0.0
O1 O-2 0.505 0.1622 0.312 1 0.0
O14 O-2 0.754 0.2335 0.37 1 0.0
O15 O-2 0.505 0.1439 0.016 1 0.0
O13 O-2 0.605 0.0065 0.13 1 0.0
O10 O-2 0.6 0.0448 0.426 1 0.0
U3 U+6 0.0856 0.09906 0.5812 1 0.0
O12 O-2 0.293 0.1105 0.782 1 0.0
U4 U+6 0.3153 0.1864 0.8616 1 0.0
O8 O-2 -0.056 0.084 0.691 1 0.0
U2 U+6 0.6643 0.16789 0.2181 1 0.0
O6 O-2 0.637 0.0684 0.879 1 0.0
Rb1 Rb+1 0.5814 0.1211 0.609 1 0.0
Rb2 Rb+1 0.3792 0.2442 0.4559 1 0.0
O4 O-2 0.169 0.1785 0.966 1 0.0
O2 O-2 0.316 0.0632 0.072 1 0.0
W1 W+6 0.9 0.21016 0.5491 1 0.0
O18 O-2 0.009 0.2684 0.563 1 0.0
O9 O-2 0.781 0.2082 0.673 1 0.0
O5 O-2 0.446 0.1987 0.745 1 0.0
Rb4 Rb+1 0.9773 0.1011 0.0195 1 0.0
O19 O-2 0.797 -0.0272 0.378 1 0.0
W2 W+6 0.7348 0.03188 0.3114 1 0.0
Rb3 Rb+1 0.2595 0.0131 0.3186 1 0.0
O11 O-2 0.22 0.1122 0.468 1 0.0
O16 O-2 0.684 0.0872 0.189 1 0.0
O7 O-2 0.861 0.153 0.45 1 0.0
